data_9009320
loop_
_publ_author_name
'Annehed, H.'
'Falth, L.'
'Raade, G.'

_publ_section_title
;
 The crystal structure of janhaugite, a sorosilicate of the cuspidine family
;
_journal_name_full 'Neues Jahrbuch fur Mineralogie, Monatshefte'
_journal_page_first 7
_journal_page_last 18
_journal_volume 1985
_journal_year 1985
_chemical_formula_sum 'Ca0.69 F2 Mn3 Na2.31 O16 Si4 Ti1.4 Zr0.6'
_chemical_name_mineral Janhaugite
_space_group_IT_number 14
_symmetry_space_group_name_Hall '-P 2yn'
_symmetry_space_group_name_H-M 'P 1 21/n 1'
_cell_angle_alpha 90
_cell_angle_beta 107.82
_cell_angle_gamma 90
_cell_length_a 10.668
_cell_length_b 9.787
_cell_length_c 13.931
_cell_formula_units_Z 4
_cell_volume 1384.721
_database_code_amcsd 0014794
_exptl_crystal_density_diffrn 3.711
_cod_original_formula_sum '(Na2.31 Ca.69) Mn3 (Ti1.4 Zr.6) Si4 O16 F2'
_cod_database_code 9009320

loop_
_space_group_symop_operation_xyz
x,y,z
1/2+x,1/2-y,1/2+z
1/2-x,1/2+y,1/2-z
-x,-y,-z

loop_
_atom_site_label
_atom_site_fract_x
_atom_site_fract_y
_atom_site_fract_z
_atom_site_occupancy
_atom_site_U_iso_or_equiv
Na1 0.92608 0.38034 0.91956 0.77000 0.01659
Ca1 0.92608 0.38034 0.91956 0.23000 0.01659
Na2 0.42284 0.12673 0.91966 0.61000 0.01520
Ca2 0.42284 0.12673 0.91966 0.39000 0.01520
Na3 0.29939 0.39244 0.01066 0.93000 0.01862
Ca3 0.29939 0.39244 0.01066 0.07000 0.01862
Mn1 0.43416 0.13044 0.17820 1.00000 0.01039
Mn2 0.93431 0.36718 0.17828 1.00000 0.00963
Mn3 0.80467 0.11387 0.01388 1.00000 0.00899
Ti1 0.28644 0.39150 0.26893 0.67000 0.00684
Zr1 0.28644 0.39150 0.26893 0.33000 0.00684
Ti2 0.78494 0.09995 0.25178 0.73000 0.00697
Zr2 0.78494 0.09995 0.25178 0.27000 0.00697
Si1 0.61418 0.33518 0.08361 1.00000 0.00633
Si2 0.61745 0.34379 0.85744 1.00000 0.00621
Si3 0.12030 0.16410 0.08415 1.00000 0.00608
Si4 0.12296 0.16929 0.85875 1.00000 0.00621
O1 0.48077 0.25581 0.07455 1.00000 0.01520
O2 0.63179 0.47969 0.14252 1.00000 0.01305
O3 0.74610 0.24110 0.13268 1.00000 0.00975
O4 0.61601 0.37785 0.97125 1.00000 0.01418
O5 0.47624 0.28062 0.79429 1.00000 0.01102
O6 0.65306 0.48707 0.81486 1.00000 0.01317
O7 0.74046 0.23781 0.87128 1.00000 0.01026
O8 0.97875 0.22744 0.07405 1.00000 0.01267
O9 0.13266 0.00057 0.10255 1.00000 0.01001
O10 0.24100 0.24030 0.16760 1.00000 0.01064
O11 0.15265 0.19609 0.97925 1.00000 0.01355
O12 0.97556 0.22119 0.80120 1.00000 0.01039
O13 0.15450 0.00877 0.84882 1.00000 0.01064
O14 0.23726 0.25860 0.83407 1.00000 0.01165
O15 0.62204 0.02055 0.22061 1.00000 0.01444
O16 0.37951 0.96893 0.26654 1.00000 0.01355
F1 0.61060 0.99709 0.44699 1.00000 0.01849
F2 0.38088 0.98353 0.04157 1.00000 0.01950

loop_
_cod_related_entry_id
_cod_related_entry_database
_cod_related_entry_code
1 AMCSD 0014794
